data_7230202
loop_
_publ_author_name
'Torubaev, Yury V.'
'Skabitskiy, Ivan V.'
'Rusina, Polina'
'Pasynskii, Alexander A.'
'Rai, Dhirendra K.'
'Singh, Ajeet'

_publ_section_title
;
 Organometallic halogen bond acceptors: directionality, hybrid cocrystal
 precipitation, and blueshifted CO ligand vibrational band
;
_journal_issue 16
_journal_name_full CrystEngComm
_journal_page_first 2258
_journal_paper_doi 10.1039/C7CE02185B
_journal_volume 20
_journal_year 2018
_chemical_formula_sum 'C16 H12 Co F4 I3 O2'
_chemical_formula_weight 751.89
_chemical_name_systematic 'Dicarbonyl-(h4-tetramethylbutadiene)-iodo-cobalt 1,2,4,5-tetrafluoro-3,6-diiodobenzene'
_space_group_crystal_system monoclinic
_space_group_IT_number 14
_space_group_name_Hall '-P 2ybc'
_space_group_name_H-M_alt 'P 1 21/c 1'
_symmetry_space_group_name_Hall '-P 2ybc'
_symmetry_space_group_name_H-M 'P 1 21/c 1'
_atom_sites_solution_hydrogens geom
_audit_creation_method SHELXL-2017/1
_audit_update_record
;
2017-11-26 deposited with the CCDC.
2018-02-28 downloaded from the CCDC.
;
_cell_angle_alpha 90
_cell_angle_beta 95.373(5)
_cell_angle_gamma 90
_cell_formula_units_Z 4
_cell_length_a 14.137(5)
_cell_length_b 10.691(3)
_cell_length_c 13.803(4)
_cell_measurement_reflns_used 453
_cell_measurement_temperature 100(2)
_cell_measurement_theta_max 25
_cell_measurement_theta_min 3
_cell_volume 2077.0(11)
_computing_cell_refinement 'Bruker SAINT'
_computing_data_collection 'Bruker APEX II'
_computing_data_reduction 'Bruker SAINT'
_computing_molecular_graphics 'Bruker SHELXTL'
_computing_publication_material 'Bruker SHELXTL'
_computing_structure_refinement 'SHELXL-97 (Sheldrick, 1997)'
_computing_structure_solution 'SHELXS-97 (Sheldrick, 1997)'
_diffrn_ambient_temperature 100(2)
_diffrn_measured_fraction_theta_full 0.999
_diffrn_measured_fraction_theta_max 0.994
_diffrn_measurement_device_type 'Bruker APEX II CCD area detector''
_diffrn_measurement_method 'omega scans'
_diffrn_radiation_type MoK\a
_diffrn_radiation_wavelength 0.71073
_diffrn_reflns_av_unetI/netI 0.0307
_diffrn_reflns_Laue_measured_fraction_full 0.999
_diffrn_reflns_Laue_measured_fraction_max 0.994
_diffrn_reflns_limit_h_max 19
_diffrn_reflns_limit_h_min -19
_diffrn_reflns_limit_k_max 14
_diffrn_reflns_limit_k_min 0
_diffrn_reflns_limit_l_max 18
_diffrn_reflns_limit_l_min 0
_diffrn_reflns_number 5517
_diffrn_reflns_point_group_measured_fraction_full 0.999
_diffrn_reflns_point_group_measured_fraction_max 0.994
_diffrn_reflns_theta_full 25.242
_diffrn_reflns_theta_max 28.997
_diffrn_reflns_theta_min 1.447
_exptl_absorpt_coefficient_mu 5.327
_exptl_absorpt_correction_T_max 0.746070
_exptl_absorpt_correction_T_min 0.424885
_exptl_absorpt_correction_type multi-scan
_exptl_absorpt_process_details SADABS
_exptl_crystal_colour brown
_exptl_crystal_density_diffrn 2.405
_exptl_crystal_description prism
_exptl_crystal_F_000 1384
_exptl_crystal_size_max 0.500
_exptl_crystal_size_mid 0.200
_exptl_crystal_size_min 0.050
_refine_diff_density_max 4.720
_refine_diff_density_min -1.751
_refine_diff_density_rms 0.191
_refine_ls_extinction_method none
_refine_ls_goodness_of_fit_ref 1.086
_refine_ls_hydrogen_treatment constr
_refine_ls_matrix_type full
_refine_ls_number_parameters 240
_refine_ls_number_reflns 5517
_refine_ls_number_restraints 0
_refine_ls_restrained_S_all 1.086
_refine_ls_R_factor_all 0.0430
_refine_ls_R_factor_gt 0.0383
_refine_ls_shift/su_max 0.000
_refine_ls_shift/su_mean 0.000
_refine_ls_structure_factor_coef Fsqd
_refine_ls_weighting_details 'w=1/[\s^2^(Fo^2^)+(0.0445P)^2^+12.6202P] where P=(Fo^2^+2Fc^2^)/3'
_refine_ls_weighting_scheme calc
_refine_ls_wR_factor_gt 0.0953
_refine_ls_wR_factor_ref 0.1021
_reflns_Friedel_coverage 0.000
_reflns_number_gt 5128
_reflns_number_total 5517
_reflns_threshold_expression I>2\s(I)
_cod_data_source_file c7ce02185b2.cif
_cod_data_source_block 2b
_cod_depositor_comments 'Adding full bibliography for 7230199--7230205.cif.'
_cod_database_code 7230202
_shelx_shelxl_version_number 2017/1
_shelx_space_group_comment
;
The symmetry employed for this shelxl refinement is uniquely defined
by the following loop, which should always be used as a source of
symmetry information in preference to the above space-group names.
They are only intended as comments.
;
_shelx_estimated_absorpt_t_min 0.176
_shelx_estimated_absorpt_t_max 0.777

loop_
_space_group_symop_operation_xyz
'x, y, z'
'-x, y+1/2, -z+1/2'
'-x, -y, -z'
'x, -y-1/2, z-1/2'

loop_
_atom_site_label
_atom_site_type_symbol
_atom_site_fract_x
_atom_site_fract_y
_atom_site_fract_z
_atom_site_U_iso_or_equiv
_atom_site_adp_type
_atom_site_occupancy
_atom_site_site_symmetry_order
_atom_site_calc_flag
_atom_site_refinement_flags_posn
_atom_site_refinement_flags_adp
I2 I 0.48365(3) 0.67169(4) 0.06206(3) 0.02443(10) Uani 1 1 d . .
I3 I -0.00851(3) 0.65357(5) 0.09358(3) 0.02702(11) Uani 1 1 d . .
F1 F 0.3031(3) 0.7030(5) -0.0991(3) 0.0346(10) Uani 1 1 d . .
F2 F 0.1167(3) 0.6955(5) -0.0850(3) 0.0340(10) Uani 1 1 d . .
F3 F 0.1716(3) 0.6104(5) 0.2527(3) 0.0343(10) Uani 1 1 d . .
F4 F 0.3592(3) 0.6215(5) 0.2401(3) 0.0335(10) Uani 1 1 d . .
C11 C 0.3353(4) 0.6633(6) 0.0681(5) 0.0196(12) Uani 1 1 d . .
C12 C 0.2723(5) 0.6808(6) -0.0109(5) 0.0248(13) Uani 1 1 d . .
C13 C 0.1744(5) 0.6765(7) -0.0042(5) 0.0235(13) Uani 1 1 d . .
C14 C 0.1387(5) 0.6532(7) 0.0862(5) 0.0223(13) Uani 1 1 d . .
C15 C 0.2026(5) 0.6336(7) 0.1659(5) 0.0234(13) Uani 1 1 d . .
C16 C 0.3005(5) 0.6396(7) 0.1583(5) 0.0233(13) Uani 1 1 d . .
I1 I 0.73726(3) 0.67836(5) 0.06290(3) 0.02288(10) Uani 1 1 d . .
Co1 Co 0.74142(6) 0.88008(9) -0.04427(7) 0.02227(19) Uani 1 1 d . .
O1 O 0.5968(4) 1.0156(6) 0.0545(5) 0.0434(15) Uani 1 1 d . .
O2 O 0.9083(4) 1.0011(7) 0.0596(5) 0.0454(15) Uani 1 1 d . .
C1 C 0.6509(6) 0.9629(8) 0.0168(6) 0.0303(16) Uani 1 1 d . .
C2 C 0.8463(6) 0.9523(8) 0.0210(6) 0.0324(17) Uani 1 1 d . .
C3 C 0.6835(5) 0.7958(7) -0.1683(5) 0.0210(13) Uani 1 1 d . .
C4 C 0.7874(5) 0.7968(7) -0.1639(5) 0.0234(14) Uani 1 1 d . .
C5 C 0.7854(5) 0.9322(7) -0.1757(5) 0.0237(14) Uani 1 1 d . .
C6 C 0.6822(5) 0.9300(7) -0.1815(5) 0.0250(14) Uani 1 1 d . .
C7 C 0.6082(6) 0.6950(7) -0.1842(6) 0.0318(17) Uani 1 1 d . .
H7A H 0.627026 0.622083 -0.143833 0.048 Uiso 1 1 calc R U
H7B H 0.601456 0.670427 -0.252869 0.048 Uiso 1 1 calc R U
H7C H 0.547413 0.727287 -0.166041 0.048 Uiso 1 1 calc R U
C8 C 0.8635(6) 0.6983(7) -0.1719(6) 0.0309(16) Uani 1 1 d . .
H8A H 0.926196 0.735039 -0.153830 0.046 Uiso 1 1 calc R U
H8B H 0.860503 0.667642 -0.239061 0.046 Uiso 1 1 calc R U
H8C H 0.852997 0.628572 -0.128122 0.046 Uiso 1 1 calc R U
C9 C 0.8558(5) 1.0266(7) -0.2008(6) 0.0305(16) Uani 1 1 d . .
H9A H 0.856536 1.030600 -0.271649 0.046 Uiso 1 1 calc R U
H9B H 0.918984 1.002974 -0.171164 0.046 Uiso 1 1 calc R U
H9C H 0.838467 1.108609 -0.176161 0.046 Uiso 1 1 calc R U
C10 C 0.6075(6) 1.0234(7) -0.2095(5) 0.0270(15) Uani 1 1 d . .
H10A H 0.549429 1.001156 -0.179918 0.041 Uiso 1 1 calc R U
H10B H 0.594547 1.024688 -0.280441 0.041 Uiso 1 1 calc R U
H10C H 0.629151 1.106285 -0.186553 0.041 Uiso 1 1 calc R U

loop_
_atom_site_aniso_label
_atom_site_aniso_U_11
_atom_site_aniso_U_22
_atom_site_aniso_U_33
_atom_site_aniso_U_23
_atom_site_aniso_U_13
_atom_site_aniso_U_12
I2 0.02080(19) 0.0240(2) 0.0290(2) -0.00278(17) 0.00538(18) 0.00094(17)
I3 0.02146(19) 0.0284(2) 0.0322(2) -0.00459(18) 0.00776(18) -0.00065(17)
F1 0.033(2) 0.051(3) 0.021(2) 0.004(2) 0.0064(18) -0.003(2)
F2 0.031(2) 0.049(3) 0.021(2) 0.003(2) -0.0022(17) 0.001(2)
F3 0.035(2) 0.050(3) 0.020(2) 0.003(2) 0.0122(17) -0.003(2)
F4 0.030(2) 0.047(3) 0.022(2) -0.001(2) -0.0032(17) 0.0006(19)
C11 0.018(3) 0.018(3) 0.023(3) -0.003(3) 0.004(2) -0.003(2)
C12 0.035(3) 0.019(3) 0.021(3) 0.002(3) 0.008(3) 0.001(3)
C13 0.024(3) 0.022(3) 0.024(3) -0.002(3) 0.003(3) 0.001(3)
C14 0.023(3) 0.019(3) 0.025(3) 0.003(3) 0.005(2) 0.006(2)
C15 0.026(3) 0.023(3) 0.022(3) -0.006(3) 0.009(3) -0.004(3)
C16 0.028(3) 0.020(3) 0.021(3) -0.002(2) 0.000(3) 0.004(3)
I1 0.01999(17) 0.0297(2) 0.01924(18) 0.00608(17) 0.00320(16) 0.00094(17)
Co1 0.0233(4) 0.0244(4) 0.0190(4) -0.0035(3) 0.0018(3) -0.0003(3)
O1 0.043(3) 0.051(4) 0.038(3) -0.012(3) 0.009(3) 0.013(3)
O2 0.039(3) 0.056(4) 0.039(3) -0.013(3) -0.007(3) -0.008(3)
C1 0.033(4) 0.033(4) 0.024(4) 0.001(3) -0.003(3) -0.003(3)
C2 0.036(4) 0.034(4) 0.027(4) -0.006(3) 0.007(3) 0.001(3)
C3 0.022(3) 0.028(3) 0.013(3) 0.000(2) -0.001(2) -0.001(2)
C4 0.029(3) 0.026(3) 0.016(3) -0.005(2) 0.007(2) -0.004(3)
C5 0.027(3) 0.027(3) 0.016(3) -0.001(3) -0.003(2) 0.000(3)
C6 0.030(3) 0.029(4) 0.015(3) 0.003(3) 0.000(3) 0.002(3)
C7 0.044(4) 0.027(4) 0.026(4) 0.004(3) 0.008(3) -0.004(3)
C8 0.040(4) 0.028(4) 0.024(4) 0.005(3) -0.003(3) 0.002(3)
C9 0.032(4) 0.028(4) 0.032(4) 0.003(3) 0.004(3) -0.011(3)
C10 0.040(4) 0.019(3) 0.021(3) -0.002(3) 0.002(3) 0.003(3)

loop_
_atom_type_symbol
_atom_type_description
_atom_type_scat_dispersion_real
_atom_type_scat_dispersion_imag
_atom_type_scat_source
C C 0.0033 0.0016 'International Tables Vol C Tables 4.2.6.8 and 6.1.1.4'
H H 0.0000 0.0000 'International Tables Vol C Tables 4.2.6.8 and 6.1.1.4'
Co Co 0.3494 0.9721 'International Tables Vol C Tables 4.2.6.8 and 6.1.1.4'
F F 0.0171 0.0103 'International Tables Vol C Tables 4.2.6.8 and 6.1.1.4'
I I -0.4742 1.8119 'International Tables Vol C Tables 4.2.6.8 and 6.1.1.4'
O O 0.0106 0.0060 'International Tables Vol C Tables 4.2.6.8 and 6.1.1.4'

loop_
_geom_angle_atom_site_label_1
_geom_angle_atom_site_label_2
_geom_angle_atom_site_label_3
_geom_angle
C12 C11 C16 118.7(6)
C12 C11 I2 123.0(5)
C16 C11 I2 118.4(5)
F1 C12 C11 120.4(6)
F1 C12 C13 118.0(6)
C11 C12 C13 121.5(6)
F2 C13 C12 118.1(6)
F2 C13 C14 121.7(6)
C12 C13 C14 120.2(6)
C15 C14 C13 118.2(6)
C15 C14 I3 123.0(5)
C13 C14 I3 118.8(5)
F3 C15 C14 120.0(6)
F3 C15 C16 119.0(6)
C14 C15 C16 121.0(6)
F4 C16 C15 117.7(6)
F4 C16 C11 121.9(6)
C15 C16 C11 120.4(6)
C1 Co1 C2 98.0(3)
C1 Co1 C4 151.4(3)
C2 Co1 C4 106.1(3)
C1 Co1 C3 111.0(3)
C2 Co1 C3 147.4(3)
C4 Co1 C3 42.2(3)
C1 Co1 C5 124.1(3)
C2 Co1 C5 91.3(3)
C4 Co1 C5 41.8(3)
C3 Co1 C5 60.5(3)
C1 Co1 C6 93.3(3)
C2 Co1 C6 125.5(3)
C4 Co1 C6 60.2(3)
C3 Co1 C6 41.2(3)
C5 Co1 C6 41.3(3)
C1 Co1 I1 94.8(3)
C2 Co1 I1 97.4(3)
C4 Co1 I1 97.1(2)
C3 Co1 I1 94.7(2)
C5 Co1 I1 138.5(2)
C6 Co1 I1 134.5(2)
O1 C1 Co1 178.6(8)
O2 C2 Co1 176.9(8)
C6 C3 C4 89.9(6)
C6 C3 C7 133.3(6)
C4 C3 C7 134.4(7)
C6 C3 Co1 70.5(4)
C4 C3 Co1 68.8(4)
C7 C3 Co1 131.1(5)
C5 C4 C3 89.6(6)
C5 C4 C8 133.5(7)
C3 C4 C8 135.0(6)
C5 C4 Co1 69.6(4)
C3 C4 Co1 69.0(4)
C8 C4 Co1 130.2(5)
C6 C5 C4 90.0(6)
C6 C5 C9 133.7(7)
C4 C5 C9 134.1(7)
C6 C5 Co1 70.0(4)
C4 C5 Co1 68.6(4)
C9 C5 Co1 131.2(5)
C3 C6 C5 90.5(6)
C3 C6 C10 134.7(7)
C5 C6 C10 133.8(7)
C3 C6 Co1 68.3(4)
C5 C6 Co1 68.7(4)
C10 C6 Co1 129.2(5)
C3 C7 H7A 109.5
C3 C7 H7B 109.5
H7A C7 H7B 109.5
C3 C7 H7C 109.5
H7A C7 H7C 109.5
H7B C7 H7C 109.5
C4 C8 H8A 109.5
C4 C8 H8B 109.5
H8A C8 H8B 109.5
C4 C8 H8C 109.5
H8A C8 H8C 109.5
H8B C8 H8C 109.5
C5 C9 H9A 109.5
C5 C9 H9B 109.5
H9A C9 H9B 109.5
C5 C9 H9C 109.5
H9A C9 H9C 109.5
H9B C9 H9C 109.5
C6 C10 H10A 109.5
C6 C10 H10B 109.5
H10A C10 H10B 109.5
C6 C10 H10C 109.5
H10A C10 H10C 109.5
H10B C10 H10C 109.5

loop_
_geom_bond_atom_site_label_1
_geom_bond_atom_site_label_2
_geom_bond_distance
I2 C11 2.108(6)
I3 C14 2.093(7)
F1 C12 1.352(8)
F2 C13 1.335(8)
F3 C15 1.338(8)
F4 C16 1.351(8)
C11 C12 1.355(10)
C11 C16 1.404(9)
C12 C13 1.397(9)
C13 C14 1.411(9)
C14 C15 1.373(10)
C15 C16 1.398(9)
I1 Co1 2.6189(12)
Co1 C1 1.826(8)
Co1 C2 1.832(8)
Co1 C4 2.035(6)
Co1 C3 2.037(7)
Co1 C5 2.049(7)
Co1 C6 2.067(7)
O1 C1 1.117(10)
O2 C2 1.112(10)
C3 C6 1.446(10)
C3 C4 1.465(9)
C3 C7 1.517(10)
C4 C5 1.456(10)
C4 C8 1.517(10)
C5 C6 1.453(10)
C5 C9 1.481(10)
C6 C10 1.478(10)
C7 H7A 0.9800
C7 H7B 0.9800
C7 H7C 0.9800
C8 H8A 0.9800
C8 H8B 0.9800
C8 H8C 0.9800
C9 H9A 0.9800
C9 H9B 0.9800
C9 H9C 0.9800
C10 H10A 0.9800
C10 H10B 0.9800
C10 H10C 0.9800

loop_
_geom_torsion_atom_site_label_1
_geom_torsion_atom_site_label_2
_geom_torsion_atom_site_label_3
_geom_torsion_atom_site_label_4
_geom_torsion
C16 C11 C12 F1 -179.5(6)
I2 C11 C12 F1 1.1(9)
C16 C11 C12 C13 0.4(11)
I2 C11 C12 C13 -179.0(5)
F1 C12 C13 F2 -0.5(10)
C11 C12 C13 F2 179.6(6)
F1 C12 C13 C14 179.8(6)
C11 C12 C13 C14 -0.1(11)
F2 C13 C14 C15 179.4(7)
C12 C13 C14 C15 -0.9(11)
F2 C13 C14 I3 -1.7(9)
C12 C13 C14 I3 178.0(6)
C13 C14 C15 F3 -179.6(6)
I3 C14 C15 F3 1.6(10)
C13 C14 C15 C16 1.6(11)
I3 C14 C15 C16 -177.2(5)
F3 C15 C16 F4 0.0(10)
C14 C15 C16 F4 178.8(6)
F3 C15 C16 C11 179.8(6)
C14 C15 C16 C11 -1.4(11)
C12 C11 C16 F4 -179.8(6)
I2 C11 C16 F4 -0.4(9)
C12 C11 C16 C15 0.3(10)
I2 C11 C16 C15 179.8(5)
C6 C3 C4 C5 0.8(5)
C7 C3 C4 C5 164.4(8)
Co1 C3 C4 C5 -68.3(4)
C6 C3 C4 C8 -164.5(8)
C7 C3 C4 C8 -0.9(14)
Co1 C3 C4 C8 126.5(8)
C6 C3 C4 Co1 69.1(4)
C7 C3 C4 Co1 -127.4(8)
C3 C4 C5 C6 -0.8(5)
C8 C4 C5 C6 164.8(8)
Co1 C4 C5 C6 -68.5(4)
C3 C4 C5 C9 -165.1(8)
C8 C4 C5 C9 0.5(14)
Co1 C4 C5 C9 127.2(8)
C3 C4 C5 Co1 67.7(4)
C8 C4 C5 Co1 -126.7(8)
C4 C3 C6 C5 -0.8(5)
C7 C3 C6 C5 -164.6(7)
Co1 C3 C6 C5 66.7(4)
C4 C3 C6 C10 168.3(8)
C7 C3 C6 C10 4.4(14)
Co1 C3 C6 C10 -124.2(8)
C4 C3 C6 Co1 -67.5(4)
C7 C3 C6 Co1 128.6(8)
C4 C5 C6 C3 0.8(5)
C9 C5 C6 C3 165.2(8)
Co1 C5 C6 C3 -66.4(4)
C4 C5 C6 C10 -168.4(8)
C9 C5 C6 C10 -4.0(14)
Co1 C5 C6 C10 124.4(8)
C4 C5 C6 Co1 67.2(4)
C9 C5 C6 Co1 -128.4(9)
